data_7105186
loop_
_publ_author_name
'Xiao, Yuanjing'
'Zhang, Junliang'

_publ_section_title
;
 Tetrasubstituted allenes by Pd0-catalyzed three-component tandem
 Michael addition/cross-coupling reaction.
;
_journal_issue 5
_journal_name_full 'Chemical communications (Cambridge, England)'
_journal_page_first 752
_journal_page_last 754
_journal_paper_doi 10.1039/b919060k
_journal_volume 46
_journal_year 2010
_chemical_formula_sum 'C25 H22 O2'
_chemical_formula_weight 354.43
_chemical_name_systematic
;
?
;
_space_group_IT_number 61
_symmetry_cell_setting orthorhombic
_symmetry_space_group_name_Hall '-P 2ac 2ab'
_symmetry_space_group_name_H-M 'P b c a'
_atom_sites_solution_hydrogens geom
_atom_sites_solution_primary direct
_atom_sites_solution_secondary difmap
_audit_creation_method SHELXL-97
_cell_angle_alpha 90.00
_cell_angle_beta 90.00
_cell_angle_gamma 90.00
_cell_formula_units_Z 8
_cell_length_a 19.5589(7)
_cell_length_b 8.1704(3)
_cell_length_c 24.0587(9)
_cell_measurement_temperature 173(2)
_cell_volume 3844.7(2)
_computing_structure_refinement 'SHELXL-97 (Sheldrick, 1997)'
_computing_structure_solution 'SHELXS-97 (Sheldrick, 1990)'
_diffrn_ambient_temperature 173(2)
_diffrn_measured_fraction_theta_full 1.000
_diffrn_measured_fraction_theta_max 1.000
_diffrn_radiation_monochromator graphite
_diffrn_radiation_source 'fine-focus sealed tube'
_diffrn_radiation_type MoK\a
_diffrn_radiation_wavelength 0.71073
_diffrn_reflns_av_R_equivalents 0.0295
_diffrn_reflns_av_sigmaI/netI 0.0135
_diffrn_reflns_limit_h_max 23
_diffrn_reflns_limit_h_min -23
_diffrn_reflns_limit_k_max 9
_diffrn_reflns_limit_k_min -9
_diffrn_reflns_limit_l_max 28
_diffrn_reflns_limit_l_min -28
_diffrn_reflns_number 41565
_diffrn_reflns_theta_full 25.01
_diffrn_reflns_theta_max 25.01
_diffrn_reflns_theta_min 1.69
_exptl_absorpt_coefficient_mu 0.076
_exptl_absorpt_correction_T_max 1
_exptl_absorpt_correction_T_min 0.780340
_exptl_absorpt_correction_type multi-scan
_exptl_crystal_colour colorless
_exptl_crystal_density_diffrn 1.225
_exptl_crystal_density_method 'not measured'
_exptl_crystal_description block
_exptl_crystal_F_000 1504
_exptl_crystal_size_max 0.452
_exptl_crystal_size_mid 0.368
_exptl_crystal_size_min 0.342
_refine_diff_density_max 0.307
_refine_diff_density_min -0.274
_refine_diff_density_rms 0.040
_refine_ls_extinction_method none
_refine_ls_goodness_of_fit_ref 1.054
_refine_ls_hydrogen_treatment constr
_refine_ls_matrix_type full
_refine_ls_number_parameters 244
_refine_ls_number_reflns 3388
_refine_ls_number_restraints 0
_refine_ls_restrained_S_all 1.054
_refine_ls_R_factor_all 0.0415
_refine_ls_R_factor_gt 0.0370
_refine_ls_shift/su_max 0.000
_refine_ls_shift/su_mean 0.000
_refine_ls_structure_factor_coef Fsqd
_refine_ls_weighting_details 'calc w=1/[\s^2^(Fo^2^)+(0.0421P)^2^+1.8562P] where P=(Fo^2^+2Fc^2^)/3'
_refine_ls_weighting_scheme calc
_refine_ls_wR_factor_gt 0.0924
_refine_ls_wR_factor_ref 0.0973
_reflns_number_gt 3052
_reflns_number_total 3388
_reflns_threshold_expression >2sigma(I)
_cod_data_source_file b919060k.txt
_cod_data_source_block z
_cod_depositor_comments
;
The following automatic conversions were performed:
'_symmetry_cell_setting' value 'Orthorhombic' changed to 'orthorhombic'
according to '/home/saulius/struct/CIF-dictionaries/cif_core.dic'
dictionary named 'cif_core.dic' version 2.4.1 from 2010-06-29.

Automatic conversion script
Id: cif_fix_enum 1527 2010-12-29 10:47:43Z saulius 
;
_cod_original_sg_symbol_H-M Pbca
_cod_database_code 7105186

loop_
_symmetry_equiv_pos_as_xyz
'x, y, z'
'-x+1/2, -y, z+1/2'
'-x, y+1/2, -z+1/2'
'x+1/2, -y+1/2, -z'
'-x, -y, -z'
'x-1/2, y, -z-1/2'
'x, -y-1/2, z-1/2'
'-x-1/2, y-1/2, z'

loop_
_atom_site_label
_atom_site_type_symbol
_atom_site_fract_x
_atom_site_fract_y
_atom_site_fract_z
_atom_site_U_iso_or_equiv
_atom_site_adp_type
_atom_site_occupancy
_atom_site_symmetry_multiplicity
_atom_site_calc_flag
_atom_site_refinement_flags
_atom_site_disorder_assembly
_atom_site_disorder_group
O1 O 0.16466(6) 0.36263(14) -0.00992(5) 0.0467(3) Uani 1 1 d . . .
O2 O 0.01482(5) 0.59326(12) 0.07550(4) 0.0289(2) Uani 1 1 d . . .
C1 C 0.13139(7) 0.57238(17) 0.15836(6) 0.0298(3) Uani 1 1 d . . .
H1A H 0.0969 0.5003 0.1715 0.036 Uiso 1 1 calc R . .
C2 C 0.17806(8) 0.63834(19) 0.19530(6) 0.0359(3) Uani 1 1 d . . .
H2A H 0.1754 0.6118 0.2337 0.043 Uiso 1 1 calc R . .
C3 C 0.22872(7) 0.74299(19) 0.17648(7) 0.0389(4) Uani 1 1 d . . .
H3A H 0.2608 0.7881 0.2019 0.047 Uiso 1 1 calc R . .
C4 C 0.23242(7) 0.78141(19) 0.12079(7) 0.0388(4) Uani 1 1 d . . .
H4A H 0.2671 0.8533 0.1078 0.047 Uiso 1 1 calc R . .
C5 C 0.18571(7) 0.71536(17) 0.08373(6) 0.0315(3) Uani 1 1 d . . .
H5A H 0.1887 0.7419 0.0454 0.038 Uiso 1 1 calc R . .
C6 C 0.13478(6) 0.61107(16) 0.10212(6) 0.0257(3) Uani 1 1 d . . .
C7 C 0.08246(7) 0.54259(16) 0.06167(6) 0.0265(3) Uani 1 1 d . . .
H7A H 0.0936 0.5829 0.0235 0.032 Uiso 1 1 calc R . .
C8 C 0.08284(6) 0.35664(16) 0.06117(5) 0.0244(3) Uani 1 1 d . . .
C9 C 0.04495(6) 0.27227(16) 0.09601(5) 0.0249(3) Uani 1 1 d . . .
C10 C 0.00580(6) 0.20445(16) 0.13391(5) 0.0243(3) Uani 1 1 d . . .
C11 C 0.03650(7) 0.16090(16) 0.18892(5) 0.0246(3) Uani 1 1 d . . .
C12 C 0.10069(7) 0.08889(18) 0.19251(6) 0.0330(3) Uani 1 1 d . . .
H12A H 0.1248 0.0614 0.1595 0.040 Uiso 1 1 calc R . .
C13 C 0.12976(8) 0.0569(2) 0.24385(7) 0.0396(4) Uani 1 1 d . . .
H13A H 0.1739 0.0085 0.2458 0.047 Uiso 1 1 calc R . .
C14 C 0.09523(8) 0.09459(19) 0.29198(6) 0.0389(4) Uani 1 1 d . . .
H14A H 0.1153 0.0727 0.3271 0.047 Uiso 1 1 calc R . .
C15 C 0.03097(8) 0.1647(2) 0.28876(6) 0.0380(4) Uani 1 1 d . . .
H15A H 0.0068 0.1902 0.3219 0.046 Uiso 1 1 calc R . .
C16 C 0.00172(7) 0.19782(18) 0.23774(6) 0.0313(3) Uani 1 1 d . . .
H16A H -0.0424 0.2461 0.2360 0.038 Uiso 1 1 calc R . .
C17 C -0.06869(7) 0.17833(16) 0.12424(5) 0.0246(3) Uani 1 1 d . . .
C18 C -0.10293(7) 0.04708(17) 0.14871(6) 0.0293(3) Uani 1 1 d . . .
H18A H -0.0785 -0.0275 0.1716 0.035 Uiso 1 1 calc R . .
C19 C -0.17240(7) 0.02473(19) 0.13984(6) 0.0350(3) Uani 1 1 d . . .
H19A H -0.1952 -0.0657 0.1564 0.042 Uiso 1 1 calc R . .
C20 C -0.20862(7) 0.1336(2) 0.10702(6) 0.0358(3) Uani 1 1 d . . .
H20A H -0.2562 0.1185 0.1011 0.043 Uiso 1 1 calc R . .
C21 C -0.17501(7) 0.26452(19) 0.08286(6) 0.0332(3) Uani 1 1 d . . .
H21A H -0.1997 0.3394 0.0603 0.040 Uiso 1 1 calc R . .
C22 C -0.10569(7) 0.28712(17) 0.09137(5) 0.0285(3) Uani 1 1 d . . .
H22A H -0.0831 0.3776 0.0747 0.034 Uiso 1 1 calc R . .
C23 C 0.13058(7) 0.27825(17) 0.02088(6) 0.0288(3) Uani 1 1 d . . .
C24 C 0.13681(8) 0.09599(18) 0.02047(6) 0.0364(3) Uani 1 1 d . . .
H24A H 0.1699 0.0629 -0.0079 0.055 Uiso 1 1 calc R . .
H24B H 0.0922 0.0473 0.0121 0.055 Uiso 1 1 calc R . .
H24C H 0.1524 0.0582 0.0570 0.055 Uiso 1 1 calc R . .
C25 C 0.00538(8) 0.76376(18) 0.06731(6) 0.0338(3) Uani 1 1 d . . .
H25A H -0.0416 0.7937 0.0772 0.051 Uiso 1 1 calc R . .
H25B H 0.0138 0.7909 0.0282 0.051 Uiso 1 1 calc R . .
H25C H 0.0374 0.8245 0.0909 0.051 Uiso 1 1 calc R . .

loop_
_atom_site_aniso_label
_atom_site_aniso_U_11
_atom_site_aniso_U_22
_atom_site_aniso_U_33
_atom_site_aniso_U_23
_atom_site_aniso_U_13
_atom_site_aniso_U_12
O1 0.0527(7) 0.0390(6) 0.0485(7) 0.0055(5) 0.0279(6) -0.0004(5)
O2 0.0251(5) 0.0284(5) 0.0333(5) 0.0006(4) -0.0001(4) 0.0020(4)
C1 0.0275(7) 0.0299(7) 0.0320(7) 0.0003(6) 0.0024(6) 0.0005(6)
C2 0.0361(8) 0.0385(8) 0.0331(8) -0.0026(7) -0.0037(6) 0.0047(6)
C3 0.0293(7) 0.0371(8) 0.0502(9) -0.0100(7) -0.0084(7) 0.0020(6)
C4 0.0263(7) 0.0338(8) 0.0563(10) -0.0026(7) 0.0033(7) -0.0054(6)
C5 0.0300(7) 0.0278(7) 0.0368(8) 0.0020(6) 0.0058(6) 0.0005(6)
C6 0.0233(6) 0.0228(6) 0.0308(7) -0.0006(6) 0.0022(5) 0.0040(5)
C7 0.0265(7) 0.0276(7) 0.0254(7) 0.0022(6) 0.0035(5) 0.0005(5)
C8 0.0256(6) 0.0263(7) 0.0214(6) 0.0014(5) -0.0010(5) -0.0022(5)
C9 0.0247(6) 0.0265(7) 0.0236(6) -0.0018(5) -0.0020(5) 0.0018(5)
C10 0.0262(6) 0.0228(6) 0.0238(6) -0.0009(5) 0.0031(5) 0.0007(5)
C11 0.0263(6) 0.0226(6) 0.0250(7) 0.0013(5) 0.0018(5) -0.0044(5)
C12 0.0306(7) 0.0378(8) 0.0305(7) 0.0012(6) 0.0029(6) 0.0028(6)
C13 0.0351(8) 0.0423(9) 0.0414(9) 0.0056(7) -0.0069(6) 0.0025(7)
C14 0.0461(9) 0.0409(8) 0.0297(8) 0.0072(7) -0.0090(7) -0.0120(7)
C15 0.0434(8) 0.0457(9) 0.0248(7) -0.0029(7) 0.0033(6) -0.0119(7)
C16 0.0295(7) 0.0351(8) 0.0293(8) -0.0022(6) 0.0043(6) -0.0034(6)
C17 0.0268(7) 0.0257(7) 0.0212(6) -0.0037(5) 0.0030(5) 0.0003(5)
C18 0.0311(7) 0.0282(7) 0.0286(7) 0.0010(6) 0.0002(6) -0.0008(6)
C19 0.0327(7) 0.0369(8) 0.0354(8) -0.0017(6) 0.0035(6) -0.0090(6)
C20 0.0266(7) 0.0451(9) 0.0358(8) -0.0085(7) -0.0016(6) -0.0008(6)
C21 0.0330(7) 0.0365(8) 0.0300(7) -0.0033(6) -0.0039(6) 0.0071(6)
C22 0.0333(7) 0.0287(7) 0.0234(6) -0.0004(6) 0.0016(5) 0.0016(6)
C23 0.0288(7) 0.0317(7) 0.0258(7) 0.0014(6) 0.0025(6) -0.0005(6)
C24 0.0420(8) 0.0327(8) 0.0345(8) -0.0018(6) 0.0067(6) 0.0042(6)
C25 0.0359(8) 0.0300(7) 0.0356(8) 0.0003(6) -0.0053(6) 0.0067(6)

loop_
_atom_type_symbol
_atom_type_description
_atom_type_scat_dispersion_real
_atom_type_scat_dispersion_imag
_atom_type_scat_source
C C 0.0033 0.0016 'International Tables Vol C Tables 4.2.6.8 and 6.1.1.4'
H H 0.0000 0.0000 'International Tables Vol C Tables 4.2.6.8 and 6.1.1.4'
O O 0.0106 0.0060 'International Tables Vol C Tables 4.2.6.8 and 6.1.1.4'

loop_
_geom_angle_atom_site_label_1
_geom_angle_atom_site_label_2
_geom_angle_atom_site_label_3
_geom_angle
_geom_angle_site_symmetry_1
_geom_angle_site_symmetry_3
_geom_angle_publ_flag
C25 O2 C7 111.92(10) . . ?
C2 C1 C6 120.33(13) . . ?
C2 C1 H1A 119.8 . . ?
C6 C1 H1A 119.8 . . ?
C1 C2 C3 120.17(14) . . ?
C1 C2 H2A 119.9 . . ?
C3 C2 H2A 119.9 . . ?
C4 C3 C2 119.75(14) . . ?
C4 C3 H3A 120.1 . . ?
C2 C3 H3A 120.1 . . ?
C3 C4 C5 120.14(14) . . ?
C3 C4 H4A 119.9 . . ?
C5 C4 H4A 119.9 . . ?
C6 C5 C4 120.58(14) . . ?
C6 C5 H5A 119.7 . . ?
C4 C5 H5A 119.7 . . ?
C5 C6 C1 119.03(13) . . ?
C5 C6 C7 120.47(12) . . ?
C1 C6 C7 120.49(12) . . ?
O2 C7 C6 111.63(10) . . ?
O2 C7 C8 107.26(10) . . ?
C6 C7 C8 111.72(11) . . ?
O2 C7 H7A 108.7 . . ?
C6 C7 H7A 108.7 . . ?
C8 C7 H7A 108.7 . . ?
C9 C8 C23 122.87(12) . . ?
C9 C8 C7 121.12(12) . . ?
C23 C8 C7 115.96(11) . . ?
C10 C9 C8 173.20(14) . . ?
C9 C10 C17 121.46(12) . . ?
C9 C10 C11 118.72(11) . . ?
C17 C10 C11 119.74(11) . . ?
C12 C11 C16 118.79(13) . . ?
C12 C11 C10 121.21(12) . . ?
C16 C11 C10 119.96(12) . . ?
C13 C12 C11 120.43(14) . . ?
C13 C12 H12A 119.8 . . ?
C11 C12 H12A 119.8 . . ?
C14 C13 C12 120.47(14) . . ?
C14 C13 H13A 119.8 . . ?
C12 C13 H13A 119.8 . . ?
C13 C14 C15 119.44(14) . . ?
C13 C14 H14A 120.3 . . ?
C15 C14 H14A 120.3 . . ?
C16 C15 C14 120.50(14) . . ?
C16 C15 H15A 119.8 . . ?
C14 C15 H15A 119.8 . . ?
C15 C16 C11 120.37(14) . . ?
C15 C16 H16A 119.8 . . ?
C11 C16 H16A 119.8 . . ?
C22 C17 C18 118.76(12) . . ?
C22 C17 C10 120.33(12) . . ?
C18 C17 C10 120.89(12) . . ?
C19 C18 C17 120.42(13) . . ?
C19 C18 H18A 119.8 . . ?
C17 C18 H18A 119.8 . . ?
C20 C19 C18 120.29(14) . . ?
C20 C19 H19A 119.9 . . ?
C18 C19 H19A 119.9 . . ?
C21 C20 C19 119.55(13) . . ?
C21 C20 H20A 120.2 . . ?
C19 C20 H20A 120.2 . . ?
C20 C21 C22 120.43(14) . . ?
C20 C21 H21A 119.8 . . ?
C22 C21 H21A 119.8 . . ?
C21 C22 C17 120.54(13) . . ?
C21 C22 H22A 119.7 . . ?
C17 C22 H22A 119.7 . . ?
O1 C23 C8 119.86(13) . . ?
O1 C23 C24 121.21(13) . . ?
C8 C23 C24 118.92(12) . . ?
C23 C24 H24A 109.5 . . ?
C23 C24 H24B 109.5 . . ?
H24A C24 H24B 109.5 . . ?
C23 C24 H24C 109.5 . . ?
H24A C24 H24C 109.5 . . ?
H24B C24 H24C 109.5 . . ?
O2 C25 H25A 109.5 . . ?
O2 C25 H25B 109.5 . . ?
H25A C25 H25B 109.5 . . ?
O2 C25 H25C 109.5 . . ?
H25A C25 H25C 109.5 . . ?
H25B C25 H25C 109.5 . . ?

loop_
_geom_bond_atom_site_label_1
_geom_bond_atom_site_label_2
_geom_bond_distance
_geom_bond_site_symmetry_2
_geom_bond_publ_flag
O1 C23 1.2119(17) . ?
O2 C25 1.4190(17) . ?
O2 C7 1.4257(15) . ?
C1 C2 1.383(2) . ?
C1 C6 1.3912(19) . ?
C1 H1A 0.9500 . ?
C2 C3 1.385(2) . ?
C2 H2A 0.9500 . ?
C3 C4 1.378(2) . ?
C3 H3A 0.9500 . ?
C4 C5 1.386(2) . ?
C4 H4A 0.9500 . ?
C5 C6 1.3834(19) . ?
C5 H5A 0.9500 . ?
C6 C7 1.5189(19) . ?
C7 C8 1.5194(19) . ?
C7 H7A 1.0000 . ?
C8 C9 1.3142(19) . ?
C8 C23 1.4906(18) . ?
C9 C10 1.3132(18) . ?
C10 C17 1.4908(18) . ?
C10 C11 1.4964(18) . ?
C11 C12 1.3892(19) . ?
C11 C16 1.3904(19) . ?
C12 C13 1.385(2) . ?
C12 H12A 0.9500 . ?
C13 C14 1.376(2) . ?
C13 H13A 0.9500 . ?
C14 C15 1.383(2) . ?
C14 H14A 0.9500 . ?
C15 C16 1.381(2) . ?
C15 H15A 0.9500 . ?
C16 H16A 0.9500 . ?
C17 C22 1.3925(19) . ?
C17 C18 1.3946(19) . ?
C18 C19 1.387(2) . ?
C18 H18A 0.9500 . ?
C19 C20 1.384(2) . ?
C19 H19A 0.9500 . ?
C20 C21 1.384(2) . ?
C20 H20A 0.9500 . ?
C21 C22 1.384(2) . ?
C21 H21A 0.9500 . ?
C22 H22A 0.9500 . ?
C23 C24 1.494(2) . ?
C24 H24A 0.9800 . ?
C24 H24B 0.9800 . ?
C24 H24C 0.9800 . ?
C25 H25A 0.9800 . ?
C25 H25B 0.9800 . ?
C25 H25C 0.9800 . ?

loop_
_geom_torsion_atom_site_label_1
_geom_torsion_atom_site_label_2
_geom_torsion_atom_site_label_3
_geom_torsion_atom_site_label_4
_geom_torsion
_geom_torsion_site_symmetry_1
_geom_torsion_site_symmetry_2
_geom_torsion_site_symmetry_3
_geom_torsion_site_symmetry_4
_geom_torsion_publ_flag
C6 C1 C2 C3 -0.3(2) . . . . ?
C1 C2 C3 C4 0.1(2) . . . . ?
C2 C3 C4 C5 -0.1(2) . . . . ?
C3 C4 C5 C6 0.3(2) . . . . ?
C4 C5 C6 C1 -0.5(2) . . . . ?
C4 C5 C6 C7 178.30(13) . . . . ?
C2 C1 C6 C5 0.4(2) . . . . ?
C2 C1 C6 C7 -178.32(12) . . . . ?
C25 O2 C7 C6 68.03(14) . . . . ?
C25 O2 C7 C8 -169.27(11) . . . . ?
C5 C6 C7 O2 -118.07(13) . . . . ?
C1 C6 C7 O2 60.67(16) . . . . ?
C5 C6 C7 C8 121.83(13) . . . . ?
C1 C6 C7 C8 -59.43(16) . . . . ?
O2 C7 C8 C9 -34.57(17) . . . . ?
C6 C7 C8 C9 88.07(15) . . . . ?
O2 C7 C8 C23 147.99(11) . . . . ?
C6 C7 C8 C23 -89.37(14) . . . . ?
C23 C8 C9 C10 166.1(11) . . . . ?
C7 C8 C9 C10 -11.1(12) . . . . ?
C8 C9 C10 C17 94.8(11) . . . . ?
C8 C9 C10 C11 -82.0(11) . . . . ?
C9 C10 C11 C12 -42.37(19) . . . . ?
C17 C10 C11 C12 140.77(13) . . . . ?
C9 C10 C11 C16 135.31(14) . . . . ?
C17 C10 C11 C16 -41.54(18) . . . . ?
C16 C11 C12 C13 -0.9(2) . . . . ?
C10 C11 C12 C13 176.77(13) . . . . ?
C11 C12 C13 C14 0.6(2) . . . . ?
C12 C13 C14 C15 0.1(2) . . . . ?
C13 C14 C15 C16 -0.5(2) . . . . ?
C14 C15 C16 C11 0.1(2) . . . . ?
C12 C11 C16 C15 0.6(2) . . . . ?
C10 C11 C16 C15 -177.13(13) . . . . ?
C9 C10 C17 C22 -32.01(19) . . . . ?
C11 C10 C17 C22 144.76(13) . . . . ?
C9 C10 C17 C18 149.32(13) . . . . ?
C11 C10 C17 C18 -33.91(18) . . . . ?
C22 C17 C18 C19 0.7(2) . . . . ?
C10 C17 C18 C19 179.43(13) . . . . ?
C17 C18 C19 C20 -0.7(2) . . . . ?
C18 C19 C20 C21 0.3(2) . . . . ?
C19 C20 C21 C22 -0.1(2) . . . . ?
C20 C21 C22 C17 0.2(2) . . . . ?
C18 C17 C22 C21 -0.5(2) . . . . ?
C10 C17 C22 C21 -179.18(12) . . . . ?
C9 C8 C23 O1 -179.37(14) . . . . ?
C7 C8 C23 O1 -1.98(19) . . . . ?
C9 C8 C23 C24 -1.1(2) . . . . ?
C7 C8 C23 C24 176.32(12) . . . . ?
